data_2005996
loop_
_publ_author_name
'Zhang, D.-C.'
'Zhang, T.-Z.'
'Zhang, Y.-Q.'
'Fei, Z.-H.'
'Yu, K.-B.'

_publ_contact_author
;
 Assoc. Prof. De-Chun Zhang
 Department of Chemistry
 Suzhou University
 Suzhou 215006
 People's Republic of China
;
_publ_section_title
;
 4'-Hydroxy-3'-methoxy-<i>N</i>-methyl-4-stilbazolium Tosylate Hydrate,
 C~15~H~16~NO~2~^+^.C~7~H~7~O~3~S^{-^}.H~2~O
;
_journal_issue 3
_journal_name_full 'Acta Crystallographica Section C'
_journal_page_first 364
_journal_page_last 365
_journal_paper_doi 10.1107/S010827019601414X
_journal_volume 53
_journal_year 1997
_chemical_formula_analytical '(C15 H16 N O2) +,(C7 H7 S O3) -,(H2 O)'
_chemical_formula_iupac 'C15 H16 N O2 +,C7 H7 O3 S -,H2 O'
_chemical_formula_moiety '(C15 H16 N O2) +,(C7 H7 S O3) -,H2 O'
_chemical_formula_sum 'C22 H25 N O6 S'
_chemical_formula_weight 431.49
_chemical_name_systematic
;
1-Methyl-4-(2-(4-hydroxy-3-methoxy phenyl)vinyl) pyridium 4-tolylsulfonate
 hydrate
;
_space_group_IT_number 14
_symmetry_cell_setting monoclinic
_symmetry_space_group_name_Hall '-P 2ybc'
_symmetry_space_group_name_H-M 'P 1 21/c 1'
_audit_creation_method 'SHELXL (Sheldric, 1993)'
_cell_angle_alpha 90.00
_cell_angle_beta 111.450(10)
_cell_angle_gamma 90.00
_cell_formula_units_Z 4
_cell_length_a 10.9520(10)
_cell_length_b 19.853(2)
_cell_length_c 10.4960(10)
_cell_measurement_reflns_used 26
_cell_measurement_temperature 295(2)
_cell_measurement_theta_max 25.00
_cell_measurement_theta_min 2.00
_cell_volume 2124.1(4)
_computing_cell_refinement XSCANS
_computing_data_collection 'XSCANS (Siemens, 1994)'
_computing_data_reduction XSCANS
_computing_molecular_graphics SHELXL93
_computing_publication_material SHELXL93
_computing_structure_refinement 'SHELXL93 (Sheldrick, 1993)'
_computing_structure_solution 'SHELXS86 (Sheldrick, 1985)'
_diffrn_ambient_temperature 295(2)
_diffrn_measurement_device 'Siemens P4'
_diffrn_measurement_method '2\q/\w scans (XSCANS; Siemens, 1994)'
_diffrn_radiation_monochromator graphite
_diffrn_radiation_source 'fine-focus sealed tube'
_diffrn_radiation_type MoK\a
_diffrn_radiation_wavelength 0.71073
_diffrn_reflns_av_R_equivalents 0.0165
_diffrn_reflns_av_sigmaI/netI 0.0449
_diffrn_reflns_limit_h_max 12
_diffrn_reflns_limit_h_min -13
_diffrn_reflns_limit_k_max 0
_diffrn_reflns_limit_k_min -23
_diffrn_reflns_limit_l_max 12
_diffrn_reflns_limit_l_min 0
_diffrn_reflns_number 3962
_diffrn_reflns_theta_max 25.00
_diffrn_reflns_theta_min 2.00
_diffrn_standards_decay_% 2.23
_diffrn_standards_interval_count 97
_diffrn_standards_number 3
_exptl_absorpt_coefficient_mu 0.191
_exptl_absorpt_correction_type none
_exptl_crystal_colour Orange-reddish
_exptl_crystal_density_diffrn 1.349
_exptl_crystal_description Block
_exptl_crystal_F_000 912
_exptl_crystal_size_max 0.46
_exptl_crystal_size_mid 0.46
_exptl_crystal_size_min 0.46
_refine_diff_density_max 0.29
_refine_diff_density_min -0.28
_refine_ls_extinction_coef 0.0197(14)
_refine_ls_extinction_method 'SHELXL93 (Sheldrick, 1993)'
_refine_ls_goodness_of_fit_all 0.902
_refine_ls_goodness_of_fit_obs 1.081
_refine_ls_hydrogen_treatment 'H atoms refined isotropically'
_refine_ls_matrix_type full
_refine_ls_number_parameters 372
_refine_ls_number_reflns 3743
_refine_ls_number_restraints 3
_refine_ls_restrained_S_all 0.902
_refine_ls_restrained_S_obs 1.081
_refine_ls_R_factor_all 0.0673
_refine_ls_R_factor_obs 0.0399
_refine_ls_shift/esd_max -0.007
_refine_ls_shift/esd_mean 0.000
_refine_ls_structure_factor_coef Fsqd
_refine_ls_weighting_details 'w = 1/[\s^2^(Fo^2^)+(0.0614P)^2^] where P=(Fo^2^+2Fc^2^)/3'
_refine_ls_weighting_scheme calc
_refine_ls_wR_factor_all 0.1048
_refine_ls_wR_factor_obs 0.0975
_reflns_number_observed 2394
_reflns_number_total 3743
_reflns_observed_criterion >2sigma(I)
_cod_data_source_file ha1173.cif
_cod_data_source_block y434
_cod_depositor_comments
;
The following automatic conversions were performed:
'_symmetry_cell_setting' value 'Monoclinic' changed to 'monoclinic'
according to '/home/saulius/struct/CIF-dictionaries/cif_core.dic'
dictionary named 'cif_core.dic' version 2.4.1 from 2010-06-29.

Automatic conversion script
Id: cif_fix_enum 1527 2010-12-29 10:47:43Z saulius 

The following automatic conversions were performed:

'_symmetry_cell_setting' value 'Monoclinic' changed to 'monoclinic'
according to /home/saulius/struct/CIF-dictionaries/cif_core.dic
dictionary named 'cif_core.dic' version 2.4.1 from
2010-06-29.

'_geom_bond_publ_flag' value 'YES' changed to 'yes'
according to /home/saulius/struct/CIF-dictionaries/cif_core.dic
dictionary named 'cif_core.dic' version 2.4.1 from 2010-06-29 (9
times).

Automatic conversion script
Id: cif_fix_values 1715 2011-07-08 13:25:40Z adriana 

The following automatic conversions were performed:

'_refine_ls_weighting_scheme' value 'calc w =
1/[\s^2^(Fo^2^)+(0.0614P)^2^] where P=(Fo^2^+2Fc^2^)/3' was changed
to 'calc'. New tag '_refine_ls_weighting_details' was created. The
value of the new tag was set to 'w = 1/[\s^2^(Fo^2^)+(0.0614P)^2^]
where P=(Fo^2^+2Fc^2^)/3'.

Automatic conversion script
Id: cif_fix_values 3143 2015-03-26 13:38:13Z robertas 
;
_cod_original_sg_symbol_H-M 'P 21/c'
_cod_database_code 2005996

loop_
_symmetry_equiv_pos_as_xyz
'x, y, z'
'-x, y+1/2, -z+1/2'
'-x, -y, -z'
'x, -y-1/2, z-1/2'

loop_
_atom_site_aniso_label
_atom_site_aniso_U_11
_atom_site_aniso_U_12
_atom_site_aniso_U_13
_atom_site_aniso_U_22
_atom_site_aniso_U_23
_atom_site_aniso_U_33
S 0.0455(3) -0.0020(3) 0.0195(3) 0.0498(3) -0.0003(3) 0.0473(3)
O1 0.103(2) -0.0701(14) 0.0232(12) 0.114(2) -0.0144(12) 0.0679(12)
O2 0.0745(12) 0.0295(11) 0.0450(11) 0.0799(13) 0.0477(12) 0.0955(14)
O3 0.0803(13) 0.0111(10) 0.0581(11) 0.0743(12) 0.0008(11) 0.0844(13)
O4 0.0650(13) -0.0038(10) 0.0304(11) 0.0791(13) 0.0289(11) 0.0764(13)
O5 0.0559(11) -0.0035(10) 0.0085(10) 0.0729(12) 0.0322(11) 0.0796(13)
O6 0.088(2) -0.0239(11) 0.0342(13) 0.0699(14) -0.0008(11) 0.0646(15)
N 0.0469(11) 0.0027(9) 0.0159(9) 0.0449(11) 0.0038(9) 0.0419(10)
C1 0.061(2) -0.009(2) 0.024(2) 0.108(3) 0.042(3) 0.093(3)
C2 0.0361(12) 0.0026(12) 0.0104(12) 0.060(2) 0.0226(14) 0.061(2)
C3 0.071(2) -0.0006(15) 0.0249(14) 0.078(2) 0.0019(15) 0.042(2)
C4 0.068(2) -0.0051(13) 0.0226(13) 0.049(2) -0.0055(12) 0.0446(14)
C5 0.0344(11) 0.0052(9) 0.0102(10) 0.0402(12) 0.0005(10) 0.0385(12)
C6 0.0518(14) 0.0015(11) 0.0225(12) 0.0445(14) -0.0048(13) 0.055(2)
C7 0.055(2) 0.0013(12) 0.0212(14) 0.0430(15) 0.0005(14) 0.073(2)
C8 0.058(2) -0.0041(12) 0.0254(13) 0.0549(15) 0.0054(12) 0.0498(14)
C9 0.051(2) 0.0040(13) 0.0271(14) 0.064(2) 0.0118(14) 0.066(2)
C10 0.0522(15) 0.0081(13) 0.0204(13) 0.057(2) 0.0143(14) 0.059(2)
C11 0.0490(14) -0.0022(11) 0.0176(12) 0.0492(14) 0.0050(12) 0.0516(14)
C12 0.0451(15) -0.0011(12) 0.0173(13) 0.058(2) 0.0080(13) 0.060(2)
C13 0.056(2) -0.0005(12) 0.0136(12) 0.0480(14) 0.0083(12) 0.0486(14)
C14 0.052(2) -0.002(2) -0.001(2) 0.076(2) 0.026(2) 0.081(2)
C15 0.048(2) 0.0002(12) 0.0186(13) 0.0530(15) 0.0095(13) 0.063(2)
C16 0.0428(14) 0.0018(12) 0.0173(12) 0.0519(14) 0.0046(12) 0.057(2)
C17 0.0446(13) 0.0000(10) 0.0162(11) 0.0424(13) -0.0031(11) 0.0429(13)
C18 0.0392(13) 0.0081(11) 0.0132(12) 0.056(2) 0.0063(12) 0.0524(14)
C19 0.0486(14) 0.0142(12) 0.0126(12) 0.0506(14) 0.0070(12) 0.0499(15)
C20 0.0399(13) 0.0067(12) 0.0147(11) 0.056(2) 0.0071(12) 0.0491(14)
C21 0.0421(13) 0.0116(12) 0.0118(11) 0.0541(15) 0.0126(12) 0.0484(14)
C22 0.078(2) -0.006(2) 0.029(2) 0.061(2) 0.014(2) 0.056(2)

loop_
_atom_site_label
_atom_site_occupancy
_atom_site_fract_x
_atom_site_fract_y
_atom_site_fract_z
_atom_site_U_iso_or_equiv
_atom_site_thermal_displace_type
_atom_site_calc_flag
_atom_site_refinement_flags
_atom_site_type_symbol
S 1 0.05614(6) 0.18855(3) 0.54415(6) 0.0468(2) Uani d . S
O1 1 0.1535(2) 0.22955(11) 0.6409(2) 0.0973(7) Uani d . O
O2 1 -0.0557(2) 0.22827(10) 0.4650(2) 0.0794(6) Uani d . O
O3 1 0.1022(2) 0.14733(9) 0.4584(2) 0.0718(5) Uani d . O
O4 1 -0.2829(2) 0.15015(9) 0.0565(2) 0.0722(6) Uani d D O
O5 1 -0.5372(2) 0.14477(9) 0.0039(2) 0.0740(6) Uani d . O
O6 1 -0.0214(2) 0.15429(11) 0.1696(3) 0.0723(6) Uani d . O
N 1 -0.5663(2) -0.21462(9) 0.6484(2) 0.0447(5) Uani d . N
C1 1 -0.1546(4) -0.0042(3) 0.8633(5) 0.0887(12) Uani d D C
C2 1 -0.1026(2) 0.04451(13) 0.7837(3) 0.0542(6) Uani d . C
C3 1 -0.0673(3) 0.1092(2) 0.8291(3) 0.0626(8) Uani d . C
C4 1 -0.0173(3) 0.15331(13) 0.7591(2) 0.0532(6) Uani d . C
C5 1 -0.0024(2) 0.13257(10) 0.6397(2) 0.0386(5) Uani d . C
C6 1 -0.0405(2) 0.06853(12) 0.5923(3) 0.0498(6) Uani d . C
C7 1 -0.0892(3) 0.02506(14) 0.6637(3) 0.0574(7) Uani d . C
C8 1 -0.3258(2) 0.10157(12) 0.1209(2) 0.0528(6) Uani d . C
C9 1 -0.2434(3) 0.05515(13) 0.2090(3) 0.0588(7) Uani d . C
C10 1 -0.2913(2) 0.00770(13) 0.2761(3) 0.0559(7) Uani d . C
C11 1 -0.4235(2) 0.00581(11) 0.2558(2) 0.0502(6) Uani d . C
C12 1 -0.5069(3) 0.05130(13) 0.1622(3) 0.0549(7) Uani d . C
C13 1 -0.4601(2) 0.09821(12) 0.0949(2) 0.0523(6) Uani d . C
C14 1 -0.6756(3) 0.1392(2) -0.0334(4) 0.0769(10) Uani d . C
C15 1 -0.4778(3) -0.03998(13) 0.3311(3) 0.0551(6) Uani d . C
C16 1 -0.4129(2) -0.08322(12) 0.4274(2) 0.0509(6) Uani d . C
C17 1 -0.4693(2) -0.12675(11) 0.5031(2) 0.0432(5) Uani d . C
C18 1 -0.3881(2) -0.17180(12) 0.5995(2) 0.0501(6) Uani d . C
C19 1 -0.4383(2) -0.21425(12) 0.6691(3) 0.0512(6) Uani d . C
C20 1 -0.6479(2) -0.17179(12) 0.5579(2) 0.0488(6) Uani d . C
C21 1 -0.6020(2) -0.12781(12) 0.4862(2) 0.0495(6) Uani d . C
C22 1 -0.6198(3) -0.2618(2) 0.7241(4) 0.0638(8) Uani d D C
H4O 1 -0.1834(27) 0.1558(16) 0.1010(32) 0.119(12) Uiso d D H
H6OA 1 0.0141(29) 0.1548(14) 0.2554(33) 0.082(11) Uiso d . H
H6OB 1 0.0100(29) 0.1886(16) 0.1425(30) 0.091(11) Uiso d . H
H1A 1 -0.0809(42) -0.0348(23) 0.9248(46) 0.209(22) Uiso d D H
H1B 1 -0.1826(32) 0.0196(16) 0.9223(35) 0.098(14) Uiso d . H
H1C 1 -0.2109(41) -0.0307(19) 0.8101(41) 0.135(18) Uiso d . H
H3 1 -0.0681(24) 0.1226(13) 0.9068(27) 0.068(8) Uiso d . H
H4 1 0.0092(24) 0.1963(12) 0.7935(25) 0.069(8) Uiso d . H
H6 1 -0.0334(25) 0.0541(13) 0.5103(28) 0.074(8) Uiso d . H
H7 1 -0.1052(25) -0.0190(13) 0.6330(26) 0.070(8) Uiso d . H
H9 1 -0.1428(26) 0.0566(12) 0.2257(26) 0.078(8) Uiso d . H
H10 1 -0.2303(24) -0.0241(12) 0.3389(25) 0.064(7) Uiso d . H
H12 1 -0.5935(25) 0.0512(11) 0.1491(24) 0.063(8) Uiso d . H
H14A 1 -0.7108(28) 0.0943(15) -0.0703(29) 0.085(10) Uiso d . H
H14B 1 -0.7076(29) 0.1468(15) 0.0502(32) 0.103(11) Uiso d . H
H14C 1 -0.7160(29) 0.1706(15) -0.1026(32) 0.093(10) Uiso d . H
H15 1 -0.5726(28) -0.0394(13) 0.3036(27) 0.083(9) Uiso d . H
H16 1 -0.3154(26) -0.0876(13) 0.4458(26) 0.081(8) Uiso d . H
H18 1 -0.2940(26) -0.1765(12) 0.6141(25) 0.072(8) Uiso d . H
H19 1 -0.3820(25) -0.2444(12) 0.7365(26) 0.070(8) Uiso d . H
H20 1 -0.7388(23) -0.1755(11) 0.5492(22) 0.058(7) Uiso d . H
H21 1 -0.6674(24) -0.0981(12) 0.4238(25) 0.070(7) Uiso d . H
H22A 1 -0.5891(29) -0.2517(14) 0.8111(32) 0.086(11) Uiso d . H
H22B 1 -0.7237(33) -0.2607(22) 0.6764(46) 0.198(20) Uiso d D H
H22C 1 -0.5943(31) -0.3053(17) 0.7128(31) 0.104(12) Uiso d . H

loop_
_atom_type_symbol
_atom_type_description
_atom_type_scat_dispersion_real
_atom_type_scat_dispersion_imag
_atom_type_scat_source
C C 0.0033 0.0016 'International Tables Vol C Tables 4.2.6.8 and 6.1.1.4'
H H 0.0000 0.0000 'International Tables Vol C Tables 4.2.6.8 and 6.1.1.4'
N N 0.0061 0.0033 'International Tables Vol C Tables 4.2.6.8 and 6.1.1.4'
O O 0.0106 0.0060 'International Tables Vol C Tables 4.2.6.8 and 6.1.1.4'
S S 0.1246 0.1234 'International Tables Vol C Tables 4.2.6.8 and 6.1.1.4'

loop_
_geom_angle_atom_site_label_1
_geom_angle_atom_site_label_2
_geom_angle_atom_site_label_3
_geom_angle
_geom_angle_publ_flag
O1 S O3 115.37(13) no
O1 S O2 110.79(14) no
O3 S O2 111.74(12) no
O1 S C5 106.64(11) no
O3 S C5 106.28(10) no
O2 S C5 105.28(10) no
C13 O5 C14 117.4(2) no
C19 N C20 119.9(2) no
C19 N C22 120.8(2) no
C20 N C22 119.3(2) no
C7 C2 C3 118.0(2) no
C7 C2 C1 120.8(3) no
C3 C2 C1 121.2(3) no
C2 C3 C4 121.7(3) ?
C3 C4 C5 119.6(2) ?
C6 C5 C4 118.9(2) ?
C6 C5 S 120.1(2) no
C4 C5 S 120.9(2) no
C7 C6 C5 120.7(3) ?
C6 C7 C2 121.1(3) ?
O4 C8 C9 123.2(2) no
O4 C8 C13 117.9(2) no
C9 C8 C13 118.8(2) ?
C8 C9 C10 121.1(2) ?
C11 C10 C9 120.5(2) ?
C10 C11 C12 117.9(2) ?
C10 C11 C15 122.8(2) no
C12 C11 C15 119.3(2) no
C13 C12 C11 121.8(2) ?
O5 C13 C12 124.2(2) no
O5 C13 C8 116.1(2) no
C12 C13 C8 119.7(2) ?
C16 C15 C11 127.3(2) no
C15 C16 C17 126.0(2) no
C18 C17 C21 116.0(2) ?
C18 C17 C16 119.4(2) no
C21 C17 C16 124.6(2) no
C19 C18 C17 120.8(2) ?
N C19 C18 121.5(2) ?
N C20 C21 120.8(2) ?
C20 C21 C17 121.0(2) ?

loop_
_geom_bond_atom_site_label_1
_geom_bond_atom_site_label_2
_geom_bond_site_symmetry_2
_geom_bond_distance
_geom_bond_publ_flag
S O1 . 1.428(2) yes
S O3 . 1.437(2) yes
S O2 . 1.438(2) yes
S C5 . 1.767(2) yes
O4 C8 . 1.356(3) yes
O5 C13 . 1.375(3) no
O5 C14 . 1.424(3) no
N C19 . 1.338(3) no
N C20 . 1.342(3) no
N C22 . 1.481(3) yes
C1 C2 . 1.518(4) no
C2 C7 . 1.375(4) ?
C2 C3 . 1.375(4) ?
C3 C4 . 1.379(3) ?
C4 C5 . 1.384(3) ?
C5 C6 . 1.373(3) ?
C6 C7 . 1.373(3) ?
C8 C9 . 1.381(3) ?
C8 C13 . 1.396(3) ?
C9 C10 . 1.389(3) ?
C10 C11 . 1.385(3) ?
C11 C12 . 1.400(3) ?
C11 C15 . 1.465(3) yes
C12 C13 . 1.377(3) ?
C15 C16 . 1.318(3) yes
C16 C17 . 1.456(3) yes
C17 C18 . 1.398(3) no
C17 C21 . 1.399(3) no
C18 C19 . 1.356(3) no
C20 C21 . 1.364(3) no

loop_
_geom_contact_atom_site_label_1
_geom_contact_atom_site_label_2
_geom_contact_distance
_geom_contact_site_symmetry_2
_geom_contact_publ_flag
O4 O6 2.671(3) . y
O6 O3 2.835(3) . y
O6 O1 3.082(3) 4_565 y
O6 O2 3.098(3) 4_565 y
C9 O6 3.270(4) . y
C4 O2 3.323(3) 4_566 y
C19 O1 3.225(3) 2_546 y
C22 O4 3.251(4) 6_555 y

loop_
_geom_torsion_atom_site_label_1
_geom_torsion_atom_site_label_2
_geom_torsion_atom_site_label_3
_geom_torsion_atom_site_label_4
_geom_torsion
C7 C2 C3 C4 -1.3(4)
C1 C2 C3 C4 178.5(3)
C2 C3 C4 C5 0.2(4)
C3 C4 C5 C6 1.3(4)
C3 C4 C5 S 177.9(2)
O1 S C5 C6 -146.4(2)
O3 S C5 C6 -22.9(2)
O2 S C5 C6 95.8(2)
O1 S C5 C4 37.1(2)
O3 S C5 C4 160.6(2)
O2 S C5 C4 -80.7(2)
C4 C5 C6 C7 -1.8(3)
S C5 C6 C7 -178.3(2)
C5 C6 C7 C2 0.7(4)
C3 C2 C7 C6 0.8(4)
C1 C2 C7 C6 -179.0(3)
O4 C8 C9 C10 177.8(2)
C13 C8 C9 C10 -3.0(4)
C8 C9 C10 C11 0.1(4)
C9 C10 C11 C12 2.4(4)
C9 C10 C11 C15 -175.6(2)
C10 C11 C12 C13 -2.1(4)
C15 C11 C12 C13 176.0(2)
C14 O5 C13 C12 -6.9(4)
C14 O5 C13 C8 175.0(3)
C11 C12 C13 O5 -178.8(2)
C11 C12 C13 C8 -0.8(4)
O4 C8 C13 O5 0.7(3)
C9 C8 C13 O5 -178.5(2)
O4 C8 C13 C12 -177.5(2)
C9 C8 C13 C12 3.3(4)
C10 C11 C15 C16 1.8(4)
C12 C11 C15 C16 -176.2(3)
C11 C15 C16 C17 178.1(2)
C15 C16 C17 C18 177.9(2)
C15 C16 C17 C21 -1.5(4)
C21 C17 C18 C19 1.1(3)
C16 C17 C18 C19 -178.3(2)
C20 N C19 C18 -0.7(3)
C22 N C19 C18 179.3(3)
C17 C18 C19 N 0.0(4)
C19 N C20 C21 0.2(3)
C22 N C20 C21 -179.8(3)
N C20 C21 C17 1.0(4)
C18 C17 C21 C20 -1.6(3)
C16 C17 C21 C20 177.7(2)

loop_
_cod_related_entry_id
_cod_related_entry_database
_cod_related_entry_code
1 ChemSpider 30652162
